data_2232585
loop_
_publ_author_name
'Wu, Xiang-Xiang'
'Zhang, Shu-Ling'
'Ng, Seik Weng'

_publ_section_title
;
 2,7-Bis(2,6-diisopropylphenyl)benzo[<i>lmn</i>][3,8]phenanthroline-1,3,6,8(2<i>H</i>,7<i>H</i>)-tetraone
;
_journal_coeditor_code BT5694
_journal_issue 12
_journal_name_full 'Acta Crystallographica Section E'
_journal_page_first o3173
_journal_paper_doi 10.1107/S1600536811045065
_journal_volume 67
_journal_year 2011
_chemical_formula_iupac 'C38 H38 N2 O4'
_chemical_formula_moiety 'C38 H38 N2 O4'
_chemical_formula_sum 'C38 H38 N2 O4'
_chemical_formula_weight 586.70
_chemical_name_systematic
;
2,7-Bis(2,6-diisopropylphenyl)benzo[<i>lmn</i>][3,8]phenanthroline-
1,3,6,8(2<i>H</i>,7<i>H</i>)-tetraone
;
_space_group_IT_number 29
_symmetry_cell_setting orthorhombic
_symmetry_space_group_name_Hall 'P 2c -2ac'
_symmetry_space_group_name_H-M 'P c a 21'
_atom_sites_solution_hydrogens geom
_atom_sites_solution_primary direct
_atom_sites_solution_secondary difmap
_audit_creation_method SHELXL-97
_cell_angle_alpha 90.00
_cell_angle_beta 90.00
_cell_angle_gamma 90.00
_cell_formula_units_Z 4
_cell_length_a 15.9987(13)
_cell_length_b 8.560(2)
_cell_length_c 22.951(3)
_cell_measurement_reflns_used 8525
_cell_measurement_temperature 173(2)
_cell_measurement_theta_max 27.48
_cell_measurement_theta_min 1.27
_cell_volume 3143.1(9)
_computing_cell_refinement 'CrystalClear (Rigaku, 2007)'
_computing_data_collection 'CrystalClear (Rigaku, 2007)'
_computing_data_reduction 'CrystalClear (Rigaku, 2007)'
_computing_molecular_graphics 'X-SEED (Barbour, 2001)'
_computing_publication_material 'publCIF (Westrip, 2010)'
_computing_structure_refinement 'SHELXL97 (Sheldrick, 2008)'
_computing_structure_solution 'SHELXS97 (Sheldrick, 2008)'
_diffrn_ambient_temperature 173(2)
_diffrn_measured_fraction_theta_full 0.998
_diffrn_measured_fraction_theta_max 0.998
_diffrn_measurement_device_type 'Rigaku Saturn724+ CCD'
_diffrn_measurement_method '\w scans at fixed \c = 45\%'
_diffrn_radiation_monochromator graphite
_diffrn_radiation_source 'fine-focus sealed tube'
_diffrn_radiation_type MoK\a
_diffrn_radiation_wavelength 0.71073
_diffrn_reflns_av_R_equivalents 0.0476
_diffrn_reflns_av_sigmaI/netI 0.0454
_diffrn_reflns_limit_h_max 20
_diffrn_reflns_limit_h_min -16
_diffrn_reflns_limit_k_max 11
_diffrn_reflns_limit_k_min -5
_diffrn_reflns_limit_l_max 29
_diffrn_reflns_limit_l_min -28
_diffrn_reflns_number 11798
_diffrn_reflns_theta_full 27.48
_diffrn_reflns_theta_max 27.48
_diffrn_reflns_theta_min 2.38
_diffrn_standards_decay_% 0
_diffrn_standards_interval_count 0
_diffrn_standards_interval_time 0
_diffrn_standards_number 0
_exptl_absorpt_coefficient_mu 0.080
_exptl_absorpt_correction_T_max 0.9904
_exptl_absorpt_correction_T_min 0.9841
_exptl_absorpt_correction_type multi-scan
_exptl_absorpt_process_details '(CrystalClear; Rigaku, 2007)'
_exptl_crystal_colour colorless
_exptl_crystal_density_diffrn 1.240
_exptl_crystal_density_method 'not measured'
_exptl_crystal_description prism
_exptl_crystal_F_000 1248
_exptl_crystal_size_max 0.20
_exptl_crystal_size_mid 0.17
_exptl_crystal_size_min 0.12
_refine_diff_density_max 0.340
_refine_diff_density_min -0.169
_refine_ls_extinction_method none
_refine_ls_goodness_of_fit_ref 1.095
_refine_ls_hydrogen_treatment constr
_refine_ls_matrix_type full
_refine_ls_number_parameters 405
_refine_ls_number_reflns 3684
_refine_ls_number_restraints 1
_refine_ls_restrained_S_all 1.095
_refine_ls_R_factor_all 0.0631
_refine_ls_R_factor_gt 0.0579
_refine_ls_shift/su_max 0.001
_refine_ls_shift/su_mean 0.001
_refine_ls_structure_factor_coef Fsqd
_refine_ls_weighting_details 'calc w=1/[\s^2^(Fo^2^)+(0.0655P)^2^+0.7882P] where P=(Fo^2^+2Fc^2^)/3'
_refine_ls_weighting_scheme calc
_refine_ls_wR_factor_gt 0.1399
_refine_ls_wR_factor_ref 0.1438
_reflns_number_gt 3401
_reflns_number_total 3684
_reflns_threshold_expression I>2s\s(I)
_cod_data_source_file bt5694.cif
_cod_data_source_block I
_cod_original_cell_volume 3142.9(10)
_cod_database_code 2232585
_cod_database_fobs_code 2232585

loop_
_symmetry_equiv_pos_as_xyz
'x, y, z'
'-x, -y, z+1/2'
'x+1/2, -y, z'
'-x+1/2, y, z+1/2'

loop_
_atom_site_type_symbol
_atom_site_label
_atom_site_fract_x
_atom_site_fract_y
_atom_site_fract_z
_atom_site_U_iso_or_equiv
_atom_site_adp_type
_atom_site_calc_flag
_atom_site_refinement_flags
_atom_site_occupancy
_atom_site_symmetry_multiplicity
O O1 -0.09057(16) 0.0036(3) 0.50005(14) 0.0454(7) Uani d . 1 1
O O2 0.11892(15) 0.0356(3) 0.63278(10) 0.0356(6) Uani d . 1 1
O O3 0.13901(16) 0.4806(3) 0.30735(11) 0.0368(6) Uani d . 1 1
O O4 0.34787(16) 0.5169(3) 0.44096(13) 0.0424(7) Uani d . 1 1
N N1 0.01330(16) 0.0239(3) 0.56671(13) 0.0272(6) Uani d . 1 1
N N2 0.24226(17) 0.5012(3) 0.37466(13) 0.0267(6) Uani d . 1 1
C C1 -0.0234(2) 0.0588(4) 0.51296(15) 0.0302(7) Uani d . 1 1
C C2 0.02342(19) 0.1660(4) 0.47403(15) 0.0276(7) Uani d . 1 1
C C3 -0.0107(2) 0.2127(4) 0.42239(15) 0.0319(7) Uani d . 1 1
H H3 -0.0659 0.1814 0.4126 0.038 Uiso calc R 1 1
C C4 0.0350(2) 0.3067(4) 0.38356(15) 0.0293(7) Uani d . 1 1
H H4 0.0108 0.3376 0.3476 0.035 Uiso calc R 1 1
C C5 0.11502(19) 0.3544(3) 0.39758(14) 0.0255(6) Uani d . 1 1
C C6 0.16344(19) 0.4481(3) 0.35570(14) 0.0261(6) Uani d . 1 1
C C7 0.2800(2) 0.4643(4) 0.42800(15) 0.0302(7) Uani d . 1 1
C C8 0.23275(19) 0.3582(4) 0.46743(14) 0.0268(6) Uani d . 1 1
C C9 0.2674(2) 0.3101(4) 0.51908(16) 0.0321(7) Uani d . 1 1
H H9 0.3225 0.3415 0.5291 0.038 Uiso calc R 1 1
C C10 0.2216(2) 0.2143(4) 0.55734(15) 0.0313(7) Uani d . 1 1
H H10 0.2460 0.1809 0.5929 0.038 Uiso calc R 1 1
C C11 0.14161(19) 0.1689(3) 0.54343(14) 0.0255(6) Uani d . 1 1
C C12 0.0926(2) 0.0731(4) 0.58520(14) 0.0291(7) Uani d . 1 1
C C13 0.10467(19) 0.2143(4) 0.49000(14) 0.0247(6) Uani d . 1 1
C C14 0.15048(19) 0.3097(4) 0.45142(14) 0.0255(6) Uani d . 1 1
C C15 -0.03363(19) -0.0757(4) 0.60631(14) 0.0282(6) Uani d . 1 1
C C16 -0.0153(2) -0.2354(4) 0.60620(15) 0.0321(7) Uani d . 1 1
C C17 -0.0608(2) -0.3277(4) 0.64493(18) 0.0378(8) Uani d . 1 1
H H17 -0.0502 -0.4368 0.6465 0.045 Uiso calc R 1 1
C C18 -0.1210(2) -0.2640(4) 0.68110(16) 0.0381(8) Uani d . 1 1
H H18 -0.1510 -0.3293 0.7073 0.046 Uiso calc R 1 1
C C19 -0.1377(2) -0.1061(4) 0.67923(16) 0.0365(8) Uani d . 1 1
H H19 -0.1798 -0.0642 0.7039 0.044 Uiso calc R 1 1
C C20 -0.0944(2) -0.0066(4) 0.64205(16) 0.0302(7) Uani d . 1 1
C C21 -0.1142(2) 0.1665(4) 0.63976(18) 0.0411(9) Uani d . 1 1
H H21 -0.0682 0.2193 0.6178 0.049 Uiso calc R 1 1
C C22 -0.1180(3) 0.2383(5) 0.6997(2) 0.0590(12) Uani d . 1 1
H H22C -0.1683 0.2016 0.7198 0.089 Uiso calc R 1 1
H H22B -0.1199 0.3524 0.6962 0.089 Uiso calc R 1 1
H H22A -0.0684 0.2077 0.7219 0.089 Uiso calc R 1 1
C C23 -0.1964(3) 0.1969(5) 0.6067(3) 0.0701(15) Uani d . 1 1
H H23A -0.1936 0.1479 0.5681 0.105 Uiso calc R 1 1
H H23B -0.2047 0.3097 0.6022 0.105 Uiso calc R 1 1
H H23C -0.2432 0.1524 0.6286 0.105 Uiso calc R 1 1
C C24 0.0508(2) -0.3048(4) 0.56679(18) 0.0379(8) Uani d . 1 1
H H24 0.0904 -0.2184 0.5569 0.046 Uiso calc R 1 1
C C25 0.0129(3) -0.3612(6) 0.5094(2) 0.0628(13) Uani d . 1 1
H H25C -0.0220 -0.4532 0.5167 0.094 Uiso calc R 1 1
H H25B 0.0578 -0.3888 0.4823 0.094 Uiso calc R 1 1
H H25A -0.0213 -0.2779 0.4925 0.094 Uiso calc R 1 1
C C26 0.1022(3) -0.4323(5) 0.5957(2) 0.0542(11) Uani d . 1 1
H H26C 0.0656 -0.5194 0.6064 0.081 Uiso calc R 1 1
H H26B 0.1290 -0.3904 0.6307 0.081 Uiso calc R 1 1
H H26A 0.1451 -0.4692 0.5685 0.081 Uiso calc R 1 1
C C27 0.28894(19) 0.6031(4) 0.33543(14) 0.0279(7) Uani d . 1 1
C C28 0.2721(2) 0.7625(4) 0.33621(16) 0.0336(7) Uani d . 1 1
C C29 0.3192(2) 0.8567(4) 0.29950(17) 0.0403(9) Uani d . 1 1
H H29 0.3099 0.9663 0.2992 0.048 Uiso calc R 1 1
C C30 0.3792(2) 0.7935(4) 0.26349(17) 0.0381(8) Uani d . 1 1
H H30 0.4114 0.8601 0.2391 0.046 Uiso calc R 1 1
C C31 0.3930(2) 0.6345(4) 0.26247(15) 0.0355(8) Uani d . 1 1
H H31 0.4339 0.5926 0.2368 0.043 Uiso calc R 1 1
C C32 0.3477(2) 0.5341(4) 0.29866(17) 0.0327(8) Uani d . 1 1
C C33 0.2047(3) 0.8297(4) 0.37624(18) 0.0408(9) Uani d . 1 1
H H33 0.1631 0.7444 0.3830 0.049 Uiso calc R 1 1
C C34 0.2384(4) 0.8743(7) 0.4345(2) 0.0814(18) Uani d . 1 1
H H34A 0.2717 0.7879 0.4502 0.122 Uiso calc R 1 1
H H34B 0.1920 0.8971 0.4610 0.122 Uiso calc R 1 1
H H34C 0.2737 0.9672 0.4305 0.122 Uiso calc R 1 1
C C35 0.1569(3) 0.9658(6) 0.3493(2) 0.0679(14) Uani d . 1 1
H H35C 0.1935 1.0573 0.3468 0.102 Uiso calc R 1 1
H H35A 0.1083 0.9907 0.3735 0.102 Uiso calc R 1 1
H H35B 0.1381 0.9368 0.3101 0.102 Uiso calc R 1 1
C C36 0.3629(2) 0.3581(4) 0.29656(18) 0.0382(8) Uani d . 1 1
H H36 0.3154 0.3068 0.3174 0.046 Uiso calc R 1 1
C C37 0.3632(3) 0.2961(5) 0.2343(2) 0.0522(11) Uani d . 1 1
H H37B 0.3110 0.3259 0.2149 0.078 Uiso calc R 1 1
H H37A 0.3680 0.1820 0.2350 0.078 Uiso calc R 1 1
H H37C 0.4107 0.3406 0.2131 0.078 Uiso calc R 1 1
C C38 0.4432(3) 0.3124(5) 0.3284(2) 0.0550(11) Uani d . 1 1
H H38C 0.4914 0.3575 0.3081 0.083 Uiso calc R 1 1
H H38B 0.4484 0.1983 0.3290 0.083 Uiso calc R 1 1
H H38A 0.4413 0.3519 0.3684 0.083 Uiso calc R 1 1

loop_
_atom_site_aniso_label
_atom_site_aniso_U_11
_atom_site_aniso_U_22
_atom_site_aniso_U_33
_atom_site_aniso_U_12
_atom_site_aniso_U_13
_atom_site_aniso_U_23
O1 0.0350(13) 0.0568(16) 0.0444(17) -0.0158(12) -0.0071(14) 0.0115(13)
O2 0.0417(13) 0.0404(13) 0.0248(13) -0.0083(10) -0.0029(12) 0.0050(10)
O3 0.0400(13) 0.0417(14) 0.0288(14) -0.0063(11) -0.0023(12) 0.0061(10)
O4 0.0326(13) 0.0556(16) 0.0390(16) -0.0150(12) -0.0062(12) 0.0117(12)
N1 0.0280(13) 0.0274(13) 0.0261(15) -0.0022(10) 0.0024(13) 0.0018(11)
N2 0.0273(13) 0.0263(12) 0.0263(14) -0.0007(10) 0.0019(12) 0.0037(10)
C1 0.0297(15) 0.0318(16) 0.0292(17) -0.0001(13) -0.0004(14) 0.0045(14)
C2 0.0235(15) 0.0276(15) 0.0318(17) 0.0016(12) -0.0010(13) -0.0017(13)
C3 0.0265(15) 0.0365(17) 0.0327(18) -0.0006(13) -0.0029(14) 0.0041(14)
C4 0.0277(16) 0.0290(15) 0.0313(18) -0.0006(12) -0.0064(13) 0.0053(13)
C5 0.0264(14) 0.0237(14) 0.0264(16) 0.0026(12) -0.0006(13) 0.0014(11)
C6 0.0284(14) 0.0245(14) 0.0252(16) 0.0017(12) -0.0012(13) -0.0002(12)
C7 0.0289(16) 0.0310(16) 0.0308(18) -0.0011(13) -0.0008(14) 0.0021(13)
C8 0.0263(15) 0.0255(15) 0.0285(16) 0.0009(12) 0.0004(13) 0.0037(12)
C9 0.0249(15) 0.0382(17) 0.0331(18) -0.0074(13) -0.0032(13) 0.0004(14)
C10 0.0317(15) 0.0340(16) 0.0283(18) -0.0009(13) -0.0061(14) 0.0033(13)
C11 0.0271(14) 0.0257(14) 0.0238(15) 0.0014(12) 0.0009(13) -0.0018(12)
C12 0.0312(15) 0.0280(15) 0.0282(17) 0.0005(13) -0.0005(14) -0.0017(12)
C13 0.0244(14) 0.0241(13) 0.0255(15) 0.0043(11) 0.0000(12) -0.0016(12)
C14 0.0257(14) 0.0243(14) 0.0266(16) 0.0010(11) 0.0004(13) -0.0005(11)
C15 0.0288(15) 0.0310(15) 0.0247(15) -0.0042(12) 0.0008(13) 0.0025(13)
C16 0.0316(16) 0.0331(16) 0.0315(17) -0.0029(13) -0.0037(15) 0.0021(14)
C17 0.0379(17) 0.0294(16) 0.046(2) -0.0020(14) -0.0031(17) 0.0054(15)
C18 0.0373(17) 0.045(2) 0.0318(18) -0.0108(16) 0.0020(16) 0.0103(16)
C19 0.0331(17) 0.0439(19) 0.0325(18) -0.0066(15) 0.0045(16) -0.0052(15)
C20 0.0297(15) 0.0335(16) 0.0273(18) -0.0051(13) -0.0005(14) -0.0005(13)
C21 0.0437(19) 0.0350(18) 0.044(2) -0.0036(15) 0.0143(18) -0.0054(15)
C22 0.071(3) 0.048(2) 0.058(3) -0.008(2) 0.014(2) -0.015(2)
C23 0.073(3) 0.046(2) 0.091(4) 0.020(2) -0.016(3) -0.001(2)
C24 0.0396(18) 0.0324(16) 0.042(2) 0.0002(14) 0.0045(17) -0.0011(15)
C25 0.057(2) 0.081(3) 0.050(3) 0.023(2) -0.008(2) -0.027(2)
C26 0.051(2) 0.047(2) 0.065(3) 0.0150(19) 0.002(2) 0.001(2)
C27 0.0289(15) 0.0285(15) 0.0261(16) -0.0065(12) -0.0011(13) 0.0025(12)
C28 0.0380(17) 0.0284(15) 0.0343(18) -0.0013(13) -0.0024(16) 0.0018(13)
C29 0.050(2) 0.0273(16) 0.044(2) -0.0032(15) -0.0018(18) 0.0056(15)
C30 0.0442(19) 0.0352(18) 0.0349(19) -0.0141(15) -0.0017(17) 0.0076(14)
C31 0.0372(18) 0.0430(19) 0.0263(17) -0.0053(15) 0.0033(15) 0.0015(14)
C32 0.0315(17) 0.0335(17) 0.033(2) -0.0061(14) 0.0042(16) -0.0024(14)
C33 0.048(2) 0.0289(16) 0.045(2) 0.0058(15) 0.0038(18) -0.0013(15)
C34 0.072(3) 0.111(4) 0.062(3) 0.033(3) -0.015(3) -0.031(3)
C35 0.082(3) 0.064(3) 0.058(3) 0.036(3) 0.001(3) -0.002(2)
C36 0.0393(18) 0.0304(17) 0.045(2) -0.0022(14) 0.0118(17) 0.0002(15)
C37 0.053(2) 0.051(2) 0.052(3) 0.0014(19) 0.005(2) -0.0140(19)
C38 0.061(3) 0.043(2) 0.062(3) 0.014(2) 0.000(2) 0.001(2)

loop_
_atom_type_symbol
_atom_type_description
_atom_type_scat_dispersion_real
_atom_type_scat_dispersion_imag
_atom_type_scat_source
C C 0.0033 0.0000 'International Tables Vol C Tables 4.2.6.8 and 6.1.1.4'
H H 0.0000 0.0000 'International Tables Vol C Tables 4.2.6.8 and 6.1.1.4'
N N 0.0061 0.0000 'International Tables Vol C Tables 4.2.6.8 and 6.1.1.4'
O O 0.0106 0.0000 'International Tables Vol C Tables 4.2.6.8 and 6.1.1.4'

loop_
_geom_angle_atom_site_label_1
_geom_angle_atom_site_label_2
_geom_angle_atom_site_label_3
_geom_angle
C1 N1 C12 125.6(3)
C1 N1 C15 117.4(3)
C12 N1 C15 117.0(3)
C7 N2 C6 125.6(3)
C7 N2 C27 117.0(3)
C6 N2 C27 117.4(3)
O1 C1 N1 120.3(3)
O1 C1 C2 122.8(3)
N1 C1 C2 116.8(3)
C3 C2 C13 120.5(3)
C3 C2 C1 120.2(3)
C13 C2 C1 119.3(3)
C2 C3 C4 120.7(3)
C2 C3 H3 119.7
C4 C3 H3 119.7
C5 C4 C3 120.2(3)
C5 C4 H4 119.9
C3 C4 H4 119.9
C4 C5 C14 119.7(3)
C4 C5 C6 119.8(3)
C14 C5 C6 120.5(3)
O3 C6 N2 119.9(3)
O3 C6 C5 123.7(3)
N2 C6 C5 116.4(3)
O4 C7 N2 121.1(3)
O4 C7 C8 122.2(3)
N2 C7 C8 116.8(3)
C9 C8 C14 120.5(3)
C9 C8 C7 120.2(3)
C14 C8 C7 119.3(3)
C8 C9 C10 120.3(3)
C8 C9 H9 119.9
C10 C9 H9 119.9
C11 C10 C9 120.3(3)
C11 C10 H10 119.9
C9 C10 H10 119.9
C10 C11 C13 120.8(3)
C10 C11 C12 119.8(3)
C13 C11 C12 119.4(3)
O2 C12 N1 120.4(3)
O2 C12 C11 123.0(3)
N1 C12 C11 116.6(3)
C14 C13 C2 119.0(3)
C14 C13 C11 119.1(3)
C2 C13 C11 121.9(3)
C13 C14 C5 119.8(3)
C13 C14 C8 119.1(3)
C5 C14 C8 121.1(3)
C16 C15 C20 123.9(3)
C16 C15 N1 117.6(3)
C20 C15 N1 118.4(3)
C15 C16 C17 116.3(3)
C15 C16 C24 122.1(3)
C17 C16 C24 121.6(3)
C18 C17 C16 121.5(3)
C18 C17 H17 119.2
C16 C17 H17 119.2
C19 C18 C17 120.1(3)
C19 C18 H18 119.9
C17 C18 H18 119.9
C18 C19 C20 121.6(3)
C18 C19 H19 119.2
C20 C19 H19 119.2
C19 C20 C15 116.5(3)
C19 C20 C21 121.1(3)
C15 C20 C21 122.4(3)
C22 C21 C20 112.0(4)
C22 C21 C23 110.2(4)
C20 C21 C23 111.1(3)
C22 C21 H21 107.8
C20 C21 H21 107.8
C23 C21 H21 107.8
C21 C22 H22C 109.5
C21 C22 H22B 109.5
H22C C22 H22B 109.5
C21 C22 H22A 109.5
H22C C22 H22A 109.5
H22B C22 H22A 109.5
C21 C23 H23A 109.5
C21 C23 H23B 109.5
H23A C23 H23B 109.5
C21 C23 H23C 109.5
H23A C23 H23C 109.5
H23B C23 H23C 109.5
C16 C24 C26 113.6(3)
C16 C24 C25 111.2(3)
C26 C24 C25 111.3(3)
C16 C24 H24 106.8
C26 C24 H24 106.8
C25 C24 H24 106.8
C24 C25 H25C 109.5
C24 C25 H25B 109.5
H25C C25 H25B 109.5
C24 C25 H25A 109.5
H25C C25 H25A 109.5
H25B C25 H25A 109.5
C24 C26 H26C 109.5
C24 C26 H26B 109.5
H26C C26 H26B 109.5
C24 C26 H26A 109.5
H26C C26 H26A 109.5
H26B C26 H26A 109.5
C28 C27 C32 123.6(3)
C28 C27 N2 118.6(3)
C32 C27 N2 117.7(3)
C29 C28 C27 117.2(3)
C29 C28 C33 121.9(3)
C27 C28 C33 120.9(3)
C30 C29 C28 121.0(3)
C30 C29 H29 119.5
C28 C29 H29 119.5
C31 C30 C29 120.6(3)
C31 C30 H30 119.7
C29 C30 H30 119.7
C30 C31 C32 120.9(3)
C30 C31 H31 119.5
C32 C31 H31 119.5
C27 C32 C31 116.7(3)
C27 C32 C36 123.0(3)
C31 C32 C36 120.3(3)
C34 C33 C35 110.5(4)
C34 C33 C28 112.3(4)
C35 C33 C28 113.4(3)
C34 C33 H33 106.7
C35 C33 H33 106.7
C28 C33 H33 106.7
C33 C34 H34A 109.5
C33 C34 H34B 109.5
H34A C34 H34B 109.5
C33 C34 H34C 109.5
H34A C34 H34C 109.5
H34B C34 H34C 109.5
C33 C35 H35C 109.5
C33 C35 H35A 109.5
H35C C35 H35A 109.5
C33 C35 H35B 109.5
H35C C35 H35B 109.5
H35A C35 H35B 109.5
C37 C36 C32 112.0(3)
C37 C36 C38 110.9(3)
C32 C36 C38 111.8(3)
C37 C36 H36 107.3
C32 C36 H36 107.3
C38 C36 H36 107.3
C36 C37 H37B 109.5
C36 C37 H37A 109.5
H37B C37 H37A 109.5
C36 C37 H37C 109.5
H37B C37 H37C 109.5
H37A C37 H37C 109.5
C36 C38 H38C 109.5
C36 C38 H38B 109.5
H38C C38 H38B 109.5
C36 C38 H38A 109.5
H38C C38 H38A 109.5
H38B C38 H38A 109.5

loop_
_geom_bond_atom_site_label_1
_geom_bond_atom_site_label_2
_geom_bond_distance
O1 C1 1.211(4)
O2 C12 1.213(4)
O3 C6 1.209(4)
O4 C7 1.213(4)
N1 C1 1.399(4)
N1 C12 1.403(4)
N1 C15 1.455(4)
N2 C7 1.401(4)
N2 C6 1.409(4)
N2 C27 1.459(4)
C1 C2 1.483(4)
C2 C3 1.365(5)
C2 C13 1.413(4)
C3 C4 1.406(5)
C3 H3 0.9500
C4 C5 1.381(4)
C4 H4 0.9500
C5 C14 1.413(5)
C5 C6 1.472(4)
C7 C8 1.488(4)
C8 C9 1.371(5)
C8 C14 1.428(4)
C9 C10 1.407(5)
C9 H9 0.9500
C10 C11 1.375(4)
C10 H10 0.9500
C11 C13 1.416(5)
C11 C12 1.485(4)
C13 C14 1.410(4)
C15 C16 1.398(4)
C15 C20 1.403(5)
C16 C17 1.395(5)
C16 C24 1.514(5)
C17 C18 1.384(5)
C17 H17 0.9500
C18 C19 1.379(5)
C18 H18 0.9500
C19 C20 1.390(5)
C19 H19 0.9500
C20 C21 1.517(5)
C21 C22 1.507(6)
C21 C23 1.541(6)
C21 H21 1.0000
C22 H22C 0.9800
C22 H22B 0.9800
C22 H22A 0.9800
C23 H23A 0.9800
C23 H23B 0.9800
C23 H23C 0.9800
C24 C26 1.518(5)
C24 C25 1.528(6)
C24 H24 1.0000
C25 H25C 0.9800
C25 H25B 0.9800
C25 H25A 0.9800
C26 H26C 0.9800
C26 H26B 0.9800
C26 H26A 0.9800
C27 C28 1.391(5)
C27 C32 1.394(5)
C28 C29 1.389(5)
C28 C33 1.529(5)
C29 C30 1.377(6)
C29 H29 0.9500
C30 C31 1.379(5)
C30 H30 0.9500
C31 C32 1.398(5)
C31 H31 0.9500
C32 C36 1.526(5)
C33 C34 1.492(7)
C33 C35 1.525(6)
C33 H33 1.0000
C34 H34A 0.9800
C34 H34B 0.9800
C34 H34C 0.9800
C35 H35C 0.9800
C35 H35A 0.9800
C35 H35B 0.9800
C36 C37 1.524(6)
C36 C38 1.530(6)
C36 H36 1.0000
C37 H37B 0.9800
C37 H37A 0.9800
C37 H37C 0.9800
C38 H38C 0.9800
C38 H38B 0.9800
C38 H38A 0.9800

loop_
_geom_torsion_atom_site_label_1
_geom_torsion_atom_site_label_2
_geom_torsion_atom_site_label_3
_geom_torsion_atom_site_label_4
_geom_torsion
C12 N1 C1 O1 176.1(3)
C15 N1 C1 O1 -2.0(5)
C12 N1 C1 C2 -4.4(5)
C15 N1 C1 C2 177.4(3)
O1 C1 C2 C3 3.3(5)
N1 C1 C2 C3 -176.1(3)
O1 C1 C2 C13 -174.4(3)
N1 C1 C2 C13 6.2(4)
C13 C2 C3 C4 1.5(5)
C1 C2 C3 C4 -176.2(3)
C2 C3 C4 C5 -0.7(5)
C3 C4 C5 C14 -0.7(5)
C3 C4 C5 C6 177.8(3)
C7 N2 C6 O3 -175.9(3)
C27 N2 C6 O3 3.8(4)
C7 N2 C6 C5 4.3(4)
C27 N2 C6 C5 -175.9(3)
C4 C5 C6 O3 -4.0(5)
C14 C5 C6 O3 174.5(3)
C4 C5 C6 N2 175.8(3)
C14 C5 C6 N2 -5.7(4)
C6 N2 C7 O4 -179.2(3)
C27 N2 C7 O4 1.0(5)
C6 N2 C7 C8 0.8(4)
C27 N2 C7 C8 -179.0(3)
O4 C7 C8 C9 -3.4(5)
N2 C7 C8 C9 176.6(3)
O4 C7 C8 C14 175.4(3)
N2 C7 C8 C14 -4.6(4)
C14 C8 C9 C10 -1.0(5)
C7 C8 C9 C10 177.7(3)
C8 C9 C10 C11 -0.4(5)
C9 C10 C11 C13 1.5(5)
C9 C10 C11 C12 -177.6(3)
C1 N1 C12 O2 -179.7(3)
C15 N1 C12 O2 -1.5(4)
C1 N1 C12 C11 -0.7(4)
C15 N1 C12 C11 177.4(3)
C10 C11 C12 O2 2.3(5)
C13 C11 C12 O2 -176.8(3)
C10 C11 C12 N1 -176.6(3)
C13 C11 C12 N1 4.3(4)
C3 C2 C13 C14 -0.9(4)
C1 C2 C13 C14 176.8(3)
C3 C2 C13 C11 179.5(3)
C1 C2 C13 C11 -2.8(4)
C10 C11 C13 C14 -1.2(4)
C12 C11 C13 C14 177.9(3)
C10 C11 C13 C2 178.4(3)
C12 C11 C13 C2 -2.5(4)
C2 C13 C14 C5 -0.4(4)
C11 C13 C14 C5 179.2(3)
C2 C13 C14 C8 -179.8(3)
C11 C13 C14 C8 -0.2(4)
C4 C5 C14 C13 1.2(4)
C6 C5 C14 C13 -177.3(3)
C4 C5 C14 C8 -179.4(3)
C6 C5 C14 C8 2.1(4)
C9 C8 C14 C13 1.3(5)
C7 C8 C14 C13 -177.4(3)
C9 C8 C14 C5 -178.1(3)
C7 C8 C14 C5 3.2(4)
C1 N1 C15 C16 96.0(3)
C12 N1 C15 C16 -82.3(4)
C1 N1 C15 C20 -83.8(4)
C12 N1 C15 C20 97.9(3)
C20 C15 C16 C17 -0.7(5)
N1 C15 C16 C17 179.5(3)
C20 C15 C16 C24 179.9(3)
N1 C15 C16 C24 0.1(5)
C15 C16 C17 C18 0.4(5)
C24 C16 C17 C18 179.8(3)
C16 C17 C18 C19 0.4(6)
C17 C18 C19 C20 -0.8(6)
C18 C19 C20 C15 0.5(5)
C18 C19 C20 C21 179.1(3)
C16 C15 C20 C19 0.2(5)
N1 C15 C20 C19 -179.9(3)
C16 C15 C20 C21 -178.3(3)
N1 C15 C20 C21 1.5(5)
C19 C20 C21 C22 48.7(5)
C15 C20 C21 C22 -132.8(4)
C19 C20 C21 C23 -75.1(5)
C15 C20 C21 C23 103.3(4)
C15 C16 C24 C26 141.0(4)
C17 C16 C24 C26 -38.4(5)
C15 C16 C24 C25 -92.5(4)
C17 C16 C24 C25 88.1(4)
C7 N2 C27 C28 -95.6(4)
C6 N2 C27 C28 84.6(4)
C7 N2 C27 C32 85.0(4)
C6 N2 C27 C32 -94.7(4)
C32 C27 C28 C29 -2.4(5)
N2 C27 C28 C29 178.3(3)
C32 C27 C28 C33 177.9(3)
N2 C27 C28 C33 -1.4(5)
C27 C28 C29 C30 0.8(5)
C33 C28 C29 C30 -179.5(3)
C28 C29 C30 C31 1.0(6)
C29 C30 C31 C32 -1.2(6)
C28 C27 C32 C31 2.2(5)
N2 C27 C32 C31 -178.5(3)
C28 C27 C32 C36 -177.4(3)
N2 C27 C32 C36 1.9(5)
C30 C31 C32 C27 -0.3(5)
C30 C31 C32 C36 179.3(4)
C29 C28 C33 C34 -89.9(5)
C27 C28 C33 C34 89.8(5)
C29 C28 C33 C35 36.3(5)
C27 C28 C33 C35 -144.0(4)
C27 C32 C36 C37 131.3(4)
C31 C32 C36 C37 -48.3(5)
C27 C32 C36 C38 -103.6(4)
C31 C32 C36 C38 76.9(5)

loop_
_cod_related_entry_id
_cod_related_entry_database
_cod_related_entry_code
1 ChemSpider 19223262
